data_7003380
loop_
_publ_author_name
'Bould, Jonathan'
'Laromaine, Anna'
'Bullen, Neil J.'
'Vi\~nas, Clara'
'Thornton-Pett, Mark'
'Sillanp\"a\"a, Reijo'
'Kivek\"as, Raikko'
'Kennedy, John D.'
'Teixidor, Francesc'

_publ_section_title
;
 Borane reaction chemistry. Alkyne insertion reactions into
 boron-containing clusters. Products from the thermolysis of
 [6,9-(2-HC&#xE002;C--C5H4N)2-arachno-B10H12]
;
_journal_issue 12
_journal_name_full 'Dalton Transactions'
_journal_page_first 1552
_journal_page_last 1563
_journal_paper_doi 10.1039/b715845a
_journal_year 2008
_chemical_formula_moiety 'C12 H20 B10 N4, C1 H2 Cl2'
_chemical_formula_sum 'C13 H22 B10 Cl2 N4'
_chemical_formula_weight 413.35
_chemical_name_systematic
;
?
;
_space_group_IT_number 14
_symmetry_cell_setting monoclinic
_symmetry_space_group_name_Hall '-P 2ybc'
_symmetry_space_group_name_H-M 'P 1 21/c 1'
_atom_sites_solution_hydrogens geom
_atom_sites_solution_primary direct
_atom_sites_solution_secondary difmap
_audit_creation_method SHELXL-97
_cell_angle_alpha 90.00
_cell_angle_beta 103.5670(10)
_cell_angle_gamma 90.00
_cell_formula_units_Z 4
_cell_length_a 10.8575(3)
_cell_length_b 10.1739(2)
_cell_length_c 19.9121(7)
_cell_measurement_reflns_used 4053
_cell_measurement_temperature 173(2)
_cell_measurement_theta_max 25.682
_cell_measurement_theta_min 2.91
_cell_volume 2138.18(10)
_computing_cell_refinement 'HKL Scalepack (Otwinowski & Minor 1997)'
_computing_data_collection 'Collect (Nonius BV, 1997-2000)'
_computing_data_reduction 'HKL Denzo and Scalepack (Otwinowski & Minor 1997)'
_computing_molecular_graphics 'Ortep-3 for Windows (Farrugia, 1997)'
_computing_publication_material 'WinGX publication routines (Farrugia, 1999)'
_computing_structure_refinement 'SHELXL-97 (Sheldrick, 1997)'
_computing_structure_solution 'SHELXS-97 (Sheldrick, 1997)'
_diffrn_ambient_temperature 173(2)
_diffrn_detector_area_resol_mean 9
_diffrn_measured_fraction_theta_full 0.989
_diffrn_measured_fraction_theta_max 0.989
_diffrn_measurement_device_type KappaCCD
_diffrn_measurement_method CCD
_diffrn_radiation_monochromator graphite
_diffrn_radiation_source 'fine-focus sealed tube'
_diffrn_radiation_type MoK\a
_diffrn_radiation_wavelength 0.71073
_diffrn_reflns_av_R_equivalents 0.0482
_diffrn_reflns_av_sigmaI/netI 0.0686
_diffrn_reflns_limit_h_max 13
_diffrn_reflns_limit_h_min -13
_diffrn_reflns_limit_k_max 11
_diffrn_reflns_limit_k_min -11
_diffrn_reflns_limit_l_max 24
_diffrn_reflns_limit_l_min -24
_diffrn_reflns_number 7181
_diffrn_reflns_theta_full 25.66
_diffrn_reflns_theta_max 25.66
_diffrn_reflns_theta_min 3.13
_exptl_absorpt_coefficient_mu 0.311
_exptl_absorpt_correction_type none
_exptl_crystal_colour red
_exptl_crystal_density_diffrn 1.284
_exptl_crystal_density_method 'not measured'
_exptl_crystal_description plate
_exptl_crystal_F_000 848
_exptl_crystal_size_max 0.16
_exptl_crystal_size_mid 0.14
_exptl_crystal_size_min 0.06
_refine_diff_density_max 0.514
_refine_diff_density_min -0.453
_refine_diff_density_rms 0.054
_refine_ls_extinction_method none
_refine_ls_goodness_of_fit_ref 1.017
_refine_ls_hydrogen_treatment mixed
_refine_ls_matrix_type full
_refine_ls_number_parameters 310
_refine_ls_number_reflns 4010
_refine_ls_number_restraints 0
_refine_ls_restrained_S_all 1.017
_refine_ls_R_factor_all 0.0893
_refine_ls_R_factor_gt 0.0502
_refine_ls_shift/su_max 0.000
_refine_ls_shift/su_mean 0.000
_refine_ls_structure_factor_coef Fsqd
_refine_ls_weighting_details 'calc w=1/[\s^2^(Fo^2^)+(0.0290P)^2^+1.9465P] where P=(Fo^2^+2Fc^2^)/3'
_refine_ls_weighting_scheme calc
_refine_ls_wR_factor_gt 0.0974
_refine_ls_wR_factor_ref 0.1121
_reflns_number_gt 2735
_reflns_number_total 4010
_reflns_threshold_expression >2sigma(I)
_cod_data_source_file b715845a.txt
_cod_data_source_block jb146b2
_cod_original_sg_symbol_H-M 'P 21/c'
_cod_database_code 7003380

loop_
_symmetry_equiv_pos_as_xyz
'x, y, z'
'-x, y+1/2, -z+1/2'
'-x, -y, -z'
'x, -y-1/2, z-1/2'

loop_
_atom_site_label
_atom_site_type_symbol
_atom_site_fract_x
_atom_site_fract_y
_atom_site_fract_z
_atom_site_U_iso_or_equiv
_atom_site_adp_type
_atom_site_occupancy
_atom_site_symmetry_multiplicity
_atom_site_calc_flag
_atom_site_refinement_flags
_atom_site_disorder_assembly
_atom_site_disorder_group
N1 N 0.07208(19) 0.32067(18) 0.38031(10) 0.0186(5) Uani 1 1 d . . .
N2 N 0.2883(3) 0.1802(2) 0.29678(15) 0.0429(7) Uani 1 1 d . . .
N3 N 0.30491(19) 0.76419(18) 0.22393(10) 0.0182(5) Uani 1 1 d . . .
N4 N 0.4395(2) 0.4601(2) 0.20351(13) 0.0358(6) Uani 1 1 d . . .
C11 C 0.1073(2) 0.2013(2) 0.36040(13) 0.0213(6) Uani 1 1 d . . .
C12 C 0.0499(3) 0.0862(2) 0.37335(15) 0.0293(7) Uani 1 1 d . . .
H12 H 0.0767 0.0043 0.3588 0.035 Uiso 1 1 calc R . .
C13 C -0.0467(3) 0.0908(3) 0.40755(15) 0.0309(7) Uani 1 1 d . . .
H13 H -0.0884 0.0127 0.4161 0.037 Uiso 1 1 calc R . .
C14 C -0.0816(3) 0.2113(3) 0.42909(13) 0.0265(6) Uani 1 1 d . . .
H14 H -0.1466 0.2170 0.4536 0.032 Uiso 1 1 calc R . .
C15 C -0.0209(2) 0.3235(2) 0.41453(13) 0.0227(6) Uani 1 1 d . . .
H15 H -0.0459 0.4060 0.4293 0.027 Uiso 1 1 calc R . .
C16 C 0.2086(3) 0.1963(2) 0.32436(15) 0.0289(7) Uani 1 1 d . . .
C17 C 0.3774(2) 0.7059(2) 0.18519(13) 0.0211(6) Uani 1 1 d . . .
C18 C 0.4181(2) 0.7718(3) 0.13414(13) 0.0253(6) Uani 1 1 d . . .
H18 H 0.4682 0.7283 0.1077 0.030 Uiso 1 1 calc R . .
C19 C 0.3850(3) 0.9033(3) 0.12163(13) 0.0254(6) Uani 1 1 d . . .
H19 H 0.4097 0.9504 0.0857 0.030 Uiso 1 1 calc R . .
C20 C 0.3158(3) 0.9633(2) 0.16239(13) 0.0251(6) Uani 1 1 d . . .
H20 H 0.2949 1.0538 0.1561 0.030 Uiso 1 1 calc R . .
C21 C 0.2764(2) 0.8920(2) 0.21262(13) 0.0227(6) Uani 1 1 d . . .
H21 H 0.2276 0.9347 0.2400 0.027 Uiso 1 1 calc R . .
C22 C 0.4099(3) 0.5686(3) 0.19790(13) 0.0250(6) Uani 1 1 d . . .
B1 B 0.1376(3) 0.7324(3) 0.39599(15) 0.0200(6) Uani 1 1 d . . .
B2 B 0.1619(3) 0.5676(3) 0.42444(15) 0.0194(6) Uani 1 1 d . . .
B3 B 0.2967(3) 0.6670(3) 0.42992(15) 0.0207(6) Uani 1 1 d . . .
B4 B 0.2618(3) 0.7641(3) 0.35421(14) 0.0188(6) Uani 1 1 d . . .
B5 B 0.0407(3) 0.6047(3) 0.35125(15) 0.0207(6) Uani 1 1 d . . .
B6 B 0.1335(3) 0.4504(3) 0.35939(16) 0.0191(6) Uani 1 1 d . . .
B7 B 0.2984(3) 0.4983(3) 0.40648(15) 0.0204(6) Uani 1 1 d . . .
B8 B 0.3649(3) 0.6303(3) 0.35930(15) 0.0197(6) Uani 1 1 d . . .
B9 B 0.2519(3) 0.6806(3) 0.27718(14) 0.0181(6) Uani 1 1 d . . .
B10 B 0.1079(3) 0.7366(3) 0.30432(15) 0.0204(6) Uani 1 1 d . . .
H1 H 0.102(2) 0.813(2) 0.4254(13) 0.028(7) Uiso 1 1 d . . .
H3 H 0.355(3) 0.707(3) 0.4794(14) 0.034(8) Uiso 1 1 d . . .
H2 H 0.138(2) 0.532(2) 0.4724(13) 0.024(7) Uiso 1 1 d . . .
H4 H 0.302(2) 0.864(2) 0.3530(12) 0.022(7) Uiso 1 1 d . . .
H5 H -0.061(3) 0.605(2) 0.3510(13) 0.031(7) Uiso 1 1 d . . .
H6 H 0.149(2) 0.437(2) 0.3081(13) 0.021(7) Uiso 1 1 d . . .
H7 H 0.362(2) 0.427(2) 0.4413(13) 0.028(7) Uiso 1 1 d . . .
H8B H 0.334(2) 0.509(3) 0.3512(14) 0.032(7) Uiso 1 1 d . . .
H8A H 0.466(2) 0.642(2) 0.3634(12) 0.020(6) Uiso 1 1 d . . .
H9 H 0.225(2) 0.583(2) 0.2532(13) 0.024(7) Uiso 1 1 d . . .
H10A H 0.049(2) 0.816(3) 0.2767(13) 0.031(7) Uiso 1 1 d . . .
H10B H 0.060(3) 0.620(3) 0.2866(14) 0.035(8) Uiso 1 1 d . . .
Cl1 Cl 0.33085(8) 0.49623(8) 0.00447(5) 0.0498(2) Uani 1 1 d . . .
Cl2 Cl 0.23036(9) 0.26484(8) 0.05766(5) 0.0517(3) Uani 1 1 d . . .
C23 C 0.3674(3) 0.3400(3) 0.04262(17) 0.0385(7) Uani 1 1 d . . .
H23A H 0.4041 0.2838 0.0117 0.046 Uiso 1 1 calc R . .
H23B H 0.4313 0.3495 0.0869 0.046 Uiso 1 1 calc R . .

loop_
_atom_site_aniso_label
_atom_site_aniso_U_11
_atom_site_aniso_U_22
_atom_site_aniso_U_33
_atom_site_aniso_U_23
_atom_site_aniso_U_13
_atom_site_aniso_U_12
N1 0.0213(12) 0.0160(10) 0.0180(11) -0.0007(8) 0.0038(9) -0.0016(9)
N2 0.0393(17) 0.0313(13) 0.0641(19) -0.0130(13) 0.0241(15) 0.0001(12)
N3 0.0203(12) 0.0186(10) 0.0158(10) -0.0018(8) 0.0044(9) -0.0017(9)
N4 0.0435(16) 0.0307(13) 0.0338(14) -0.0008(11) 0.0102(12) 0.0092(11)
C11 0.0236(15) 0.0175(12) 0.0215(14) 0.0007(10) 0.0028(12) -0.0003(10)
C12 0.0359(17) 0.0157(13) 0.0346(16) 0.0016(11) 0.0053(14) -0.0018(11)
C13 0.0324(17) 0.0240(14) 0.0337(17) 0.0078(12) 0.0023(14) -0.0089(12)
C14 0.0219(15) 0.0338(15) 0.0226(14) 0.0081(12) 0.0026(12) -0.0047(11)
C15 0.0251(15) 0.0222(13) 0.0210(14) 0.0011(11) 0.0058(12) 0.0001(11)
C16 0.0318(18) 0.0141(13) 0.0403(17) -0.0050(12) 0.0074(14) -0.0005(11)
C17 0.0215(14) 0.0236(13) 0.0174(13) -0.0014(10) 0.0027(11) 0.0005(11)
C18 0.0223(15) 0.0330(14) 0.0208(14) -0.0031(11) 0.0056(12) -0.0021(11)
C19 0.0262(16) 0.0308(14) 0.0188(14) 0.0029(11) 0.0046(12) -0.0086(12)
C20 0.0260(15) 0.0224(13) 0.0252(15) 0.0034(11) 0.0023(12) -0.0046(11)
C21 0.0259(15) 0.0198(13) 0.0227(14) -0.0010(11) 0.0060(12) 0.0009(11)
C22 0.0279(16) 0.0303(15) 0.0182(14) -0.0001(11) 0.0082(12) 0.0009(12)
B1 0.0268(17) 0.0168(14) 0.0181(15) 0.0003(11) 0.0089(13) 0.0016(12)
B2 0.0258(17) 0.0165(14) 0.0173(15) -0.0010(11) 0.0078(13) 0.0006(12)
B3 0.0284(18) 0.0164(13) 0.0165(15) -0.0004(11) 0.0036(13) -0.0037(12)
B4 0.0227(16) 0.0147(13) 0.0181(15) -0.0019(11) 0.0031(13) -0.0014(11)
B5 0.0232(17) 0.0174(14) 0.0230(16) 0.0005(12) 0.0085(14) -0.0007(12)
B6 0.0227(17) 0.0128(13) 0.0225(16) 0.0006(11) 0.0064(13) -0.0027(11)
B7 0.0233(17) 0.0167(13) 0.0216(15) 0.0034(12) 0.0063(13) -0.0004(12)
B8 0.0202(17) 0.0170(14) 0.0217(16) 0.0002(12) 0.0045(13) -0.0020(12)
B9 0.0235(17) 0.0154(13) 0.0168(15) -0.0004(11) 0.0075(13) -0.0001(11)
B10 0.0253(17) 0.0168(14) 0.0187(15) 0.0013(11) 0.0039(13) 0.0003(12)
Cl1 0.0491(5) 0.0388(4) 0.0582(5) 0.0178(4) 0.0057(4) 0.0027(4)
Cl2 0.0523(6) 0.0369(4) 0.0601(6) 0.0140(4) 0.0012(4) -0.0049(4)
C23 0.0395(19) 0.0317(15) 0.0426(19) 0.0009(14) 0.0059(15) 0.0105(14)

loop_
_atom_type_symbol
_atom_type_description
_atom_type_scat_dispersion_real
_atom_type_scat_dispersion_imag
_atom_type_scat_source
C C 0.0033 0.0016 'International Tables Vol C Tables 4.2.6.8 and 6.1.1.4'
H H 0.0000 0.0000 'International Tables Vol C Tables 4.2.6.8 and 6.1.1.4'
B B 0.0013 0.0007 'International Tables Vol C Tables 4.2.6.8 and 6.1.1.4'
N N 0.0061 0.0033 'International Tables Vol C Tables 4.2.6.8 and 6.1.1.4'
Cl Cl 0.1484 0.1585 'International Tables Vol C Tables 4.2.6.8 and 6.1.1.4'

loop_
_geom_angle_atom_site_label_1
_geom_angle_atom_site_label_2
_geom_angle_atom_site_label_3
_geom_angle
_geom_angle_site_symmetry_1
_geom_angle_site_symmetry_3
_geom_angle_publ_flag
C15 N1 C11 117.6(2) . . ?
C15 N1 B6 122.0(2) . . ?
C11 N1 B6 120.3(2) . . ?
C21 N3 C17 117.9(2) . . ?
C21 N3 B9 122.1(2) . . ?
C17 N3 B9 119.93(19) . . ?
N1 C11 C12 122.2(2) . . ?
N1 C11 C16 118.3(2) . . ?
C12 C11 C16 119.5(2) . . ?
C13 C12 C11 119.5(2) . . ?
C13 C12 H12 120.2 . . ?
C11 C12 H12 120.2 . . ?
C12 C13 C14 118.7(2) . . ?
C12 C13 H13 120.7 . . ?
C14 C13 H13 120.7 . . ?
C13 C14 C15 119.2(3) . . ?
C13 C14 H14 120.4 . . ?
C15 C14 H14 120.4 . . ?
N1 C15 C14 122.7(2) . . ?
N1 C15 H15 118.6 . . ?
C14 C15 H15 118.6 . . ?
N2 C16 C11 173.7(3) . . ?
N3 C17 C18 122.4(2) . . ?
N3 C17 C22 118.1(2) . . ?
C18 C17 C22 119.5(2) . . ?
C17 C18 C19 119.1(2) . . ?
C17 C18 H18 120.4 . . ?
C19 C18 H18 120.4 . . ?
C20 C19 C18 118.4(2) . . ?
C20 C19 H19 120.8 . . ?
C18 C19 H19 120.8 . . ?
C19 C20 C21 120.0(2) . . ?
C19 C20 H20 120.0 . . ?
C21 C20 H20 120.0 . . ?
N3 C21 C20 122.1(2) . . ?
N3 C21 H21 119.0 . . ?
C20 C21 H21 119.0 . . ?
N4 C22 C17 174.7(3) . . ?
B2 B1 B4 104.5(2) . . ?
B2 B1 B5 59.55(16) . . ?
B4 B1 B5 108.9(2) . . ?
B2 B1 B10 109.2(2) . . ?
B4 B1 B10 59.23(16) . . ?
B5 B1 B10 63.84(16) . . ?
B2 B1 B3 58.64(16) . . ?
B4 B1 B3 58.83(16) . . ?
B5 B1 B3 108.48(19) . . ?
B10 B1 B3 108.5(2) . . ?
B2 B1 H1 124.4(13) . . ?
B4 B1 H1 120.2(13) . . ?
B5 B1 H1 123.9(13) . . ?
B10 B1 H1 121.0(13) . . ?
B3 B1 H1 118.8(13) . . ?
B6 B2 B7 65.24(17) . . ?
B6 B2 B5 63.98(17) . . ?
B7 B2 B5 114.9(2) . . ?
B6 B2 B3 116.1(2) . . ?
B7 B2 B3 60.86(16) . . ?
B5 B2 B3 112.2(2) . . ?
B6 B2 B1 115.2(2) . . ?
B7 B2 B1 112.7(2) . . ?
B5 B2 B1 60.39(16) . . ?
B3 B2 B1 62.30(16) . . ?
B6 B2 H2 112.3(13) . . ?
B7 B2 H2 115.2(13) . . ?
B5 B2 H2 120.0(13) . . ?
B3 B2 H2 119.8(13) . . ?
B1 B2 H2 122.6(12) . . ?
B2 B3 B4 105.0(2) . . ?
B2 B3 B8 109.0(2) . . ?
B4 B3 B8 59.23(16) . . ?
B2 B3 B7 59.32(16) . . ?
B4 B3 B7 109.2(2) . . ?
B8 B3 B7 63.75(16) . . ?
B2 B3 B1 59.06(16) . . ?
B4 B3 B1 59.04(16) . . ?
B8 B3 B1 108.5(2) . . ?
B7 B3 B1 108.7(2) . . ?
B2 B3 H3 123.5(14) . . ?
B4 B3 H3 121.0(14) . . ?
B8 B3 H3 121.5(14) . . ?
B7 B3 H3 122.9(14) . . ?
B1 B3 H3 119.0(14) . . ?
B9 B4 B8 64.92(16) . . ?
B9 B4 B10 64.41(16) . . ?
B8 B4 B10 114.8(2) . . ?
B9 B4 B3 115.9(2) . . ?
B8 B4 B3 60.62(16) . . ?
B10 B4 B3 112.3(2) . . ?
B9 B4 B1 115.5(2) . . ?
B8 B4 B1 112.2(2) . . ?
B10 B4 B1 60.57(16) . . ?
B3 B4 B1 62.13(17) . . ?
B9 B4 H4 111.9(13) . . ?
B8 B4 H4 117.7(13) . . ?
B10 B4 H4 117.4(13) . . ?
B3 B4 H4 121.7(13) . . ?
B1 B4 H4 121.6(13) . . ?
B2 B5 B1 60.06(16) . . ?
B2 B5 B6 57.34(15) . . ?
B1 B5 B6 109.3(2) . . ?
B2 B5 B10 105.2(2) . . ?
B1 B5 B10 58.17(15) . . ?
B6 B5 B10 112.5(2) . . ?
B2 B5 H5 123.9(14) . . ?
B1 B5 H5 118.3(13) . . ?
B6 B5 H5 121.8(13) . . ?
B10 B5 H5 120.0(13) . . ?
B2 B5 H10B 124.1(12) . . ?
B1 B5 H10B 100.8(11) . . ?
B6 B5 H10B 89.0(11) . . ?
B10 B5 H10B 44.2(11) . . ?
H5 B5 H10B 111.6(18) . . ?
N1 B6 B2 112.9(2) . . ?
N1 B6 B5 118.5(2) . . ?
B2 B6 B5 58.68(16) . . ?
N1 B6 B7 119.8(2) . . ?
B2 B6 B7 57.84(16) . . ?
B5 B6 B7 105.02(18) . . ?
N1 B6 H6 108.4(13) . . ?
B2 B6 H6 138.6(13) . . ?
B5 B6 H6 103.0(13) . . ?
B7 B6 H6 99.2(13) . . ?
B2 B7 B3 59.82(16) . . ?
B2 B7 B8 104.93(19) . . ?
B3 B7 B8 58.03(15) . . ?
B2 B7 B6 56.92(16) . . ?
B3 B7 B6 108.3(2) . . ?
B8 B7 B6 111.65(19) . . ?
B2 B7 H7 124.3(13) . . ?
B3 B7 H7 120.2(13) . . ?
B8 B7 H7 121.0(13) . . ?
B6 B7 H7 121.3(13) . . ?
B2 B7 H8B 126.5(12) . . ?
B3 B7 H8B 99.6(12) . . ?
B8 B7 H8B 42.4(12) . . ?
B6 B7 H8B 92.4(12) . . ?
H7 B7 H8B 108.9(18) . . ?
B4 B8 B3 60.15(16) . . ?
B4 B8 B9 57.11(15) . . ?
B3 B8 B9 108.9(2) . . ?
B4 B8 B7 105.6(2) . . ?
B3 B8 B7 58.22(15) . . ?
B9 B8 B7 112.5(2) . . ?
B4 B8 H8B 126.8(12) . . ?
B3 B8 H8B 99.2(12) . . ?
B9 B8 H8B 93.2(12) . . ?
B7 B8 H8B 41.8(12) . . ?
B4 B8 H8A 122.5(12) . . ?
B3 B8 H8A 121.2(13) . . ?
B9 B8 H8A 118.5(13) . . ?
B7 B8 H8A 122.9(12) . . ?
H8B B8 H8A 110.2(17) . . ?
N3 B9 B4 112.05(19) . . ?
N3 B9 B10 119.76(19) . . ?
B4 B9 B10 58.30(15) . . ?
N3 B9 B8 118.0(2) . . ?
B4 B9 B8 57.97(15) . . ?
B10 B9 B8 104.71(18) . . ?
N3 B9 H9 107.2(13) . . ?
B4 B9 H9 140.7(13) . . ?
B10 B9 H9 104.0(13) . . ?
B8 B9 H9 100.8(13) . . ?
B4 B10 B1 60.20(16) . . ?
B4 B10 B9 57.29(15) . . ?
B1 B10 B9 109.2(2) . . ?
B4 B10 B5 105.16(19) . . ?
B1 B10 B5 57.99(15) . . ?
B9 B10 B5 112.11(19) . . ?
B4 B10 H10A 122.3(14) . . ?
B1 B10 H10A 118.4(13) . . ?
B9 B10 H10A 120.9(14) . . ?
B5 B10 H10A 121.8(14) . . ?
B4 B10 H10B 124.4(12) . . ?
B1 B10 H10B 102.7(12) . . ?
B9 B10 H10B 87.5(12) . . ?
B5 B10 H10B 46.4(12) . . ?
H10A B10 H10B 112.4(18) . . ?
Cl2 C23 Cl1 110.51(17) . . ?
Cl2 C23 H23A 109.5 . . ?
Cl1 C23 H23A 109.5 . . ?
Cl2 C23 H23B 109.5 . . ?
Cl1 C23 H23B 109.5 . . ?
H23A C23 H23B 108.1 . . ?

loop_
_geom_bond_atom_site_label_1
_geom_bond_atom_site_label_2
_geom_bond_distance
_geom_bond_site_symmetry_2
_geom_bond_publ_flag
N1 C15 1.344(3) . ?
N1 C11 1.360(3) . ?
N1 B6 1.578(3) . ?
N2 C16 1.140(3) . ?
N3 C21 1.343(3) . ?
N3 C17 1.361(3) . ?
N3 B9 1.570(3) . ?
N4 C22 1.148(3) . ?
C11 C12 1.380(3) . ?
C11 C16 1.448(4) . ?
C12 C13 1.378(4) . ?
C12 H12 0.9500 . ?
C13 C14 1.381(4) . ?
C13 H13 0.9500 . ?
C14 C15 1.382(3) . ?
C14 H14 0.9500 . ?
C15 H15 0.9500 . ?
C17 C18 1.375(3) . ?
C17 C22 1.448(3) . ?
C18 C19 1.392(4) . ?
C18 H18 0.9500 . ?
C19 C20 1.372(4) . ?
C19 H19 0.9500 . ?
C20 C21 1.382(4) . ?
C20 H20 0.9500 . ?
C21 H21 0.9500 . ?
B1 B2 1.769(4) . ?
B1 B4 1.772(4) . ?
B1 B5 1.775(4) . ?
B1 B10 1.778(4) . ?
B1 B3 1.826(4) . ?
B1 H1 1.13(3) . ?
B2 B6 1.734(4) . ?
B2 B7 1.752(4) . ?
B2 B5 1.760(4) . ?
B2 B3 1.761(4) . ?
B2 H2 1.11(2) . ?
B3 B4 1.768(4) . ?
B3 B8 1.776(4) . ?
B3 B7 1.780(4) . ?
B3 H3 1.11(3) . ?
B4 B9 1.735(4) . ?
B4 B8 1.751(4) . ?
B4 B10 1.754(4) . ?
B4 H4 1.10(2) . ?
B5 B6 1.851(4) . ?
B5 B10 1.879(4) . ?
B5 H5 1.11(3) . ?
B5 H10B 1.36(3) . ?
B6 B7 1.880(4) . ?
B6 H6 1.08(2) . ?
B7 B8 1.878(4) . ?
B7 H7 1.12(3) . ?
B7 H8B 1.26(3) . ?
B8 B9 1.871(4) . ?
B8 H8B 1.27(3) . ?
B8 H8A 1.09(2) . ?
B9 B10 1.859(4) . ?
B9 H9 1.11(2) . ?
B10 H10A 1.10(3) . ?
B10 H10B 1.31(3) . ?
Cl1 C23 1.766(3) . ?
Cl2 C23 1.760(3) . ?
C23 H23A 0.9900 . ?
C23 H23B 0.9900 . ?

loop_
_geom_torsion_atom_site_label_1
_geom_torsion_atom_site_label_2
_geom_torsion_atom_site_label_3
_geom_torsion_atom_site_label_4
_geom_torsion
_geom_torsion_site_symmetry_1
_geom_torsion_site_symmetry_2
_geom_torsion_site_symmetry_3
_geom_torsion_site_symmetry_4
_geom_torsion_publ_flag
C15 N1 C11 C12 0.9(4) . . . . ?
B6 N1 C11 C12 -175.4(2) . . . . ?
C15 N1 C11 C16 -179.1(2) . . . . ?
B6 N1 C11 C16 4.6(3) . . . . ?
N1 C11 C12 C13 0.0(4) . . . . ?
C16 C11 C12 C13 -179.9(3) . . . . ?
C11 C12 C13 C14 -1.2(4) . . . . ?
C12 C13 C14 C15 1.4(4) . . . . ?
C11 N1 C15 C14 -0.8(4) . . . . ?
B6 N1 C15 C14 175.5(2) . . . . ?
C13 C14 C15 N1 -0.4(4) . . . . ?
N1 C11 C16 N2 170(3) . . . . ?
C12 C11 C16 N2 -10(3) . . . . ?
C21 N3 C17 C18 -2.1(4) . . . . ?
B9 N3 C17 C18 174.9(2) . . . . ?
C21 N3 C17 C22 179.1(2) . . . . ?
B9 N3 C17 C22 -3.8(3) . . . . ?
N3 C17 C18 C19 0.4(4) . . . . ?
C22 C17 C18 C19 179.1(2) . . . . ?
C17 C18 C19 C20 1.9(4) . . . . ?
C18 C19 C20 C21 -2.5(4) . . . . ?
C17 N3 C21 C20 1.5(4) . . . . ?
B9 N3 C21 C20 -175.4(2) . . . . ?
C19 C20 C21 N3 0.8(4) . . . . ?
N3 C17 C22 N4 172(3) . . . . ?
C18 C17 C22 N4 -7(3) . . . . ?
B4 B1 B2 B6 -69.2(3) . . . . ?
B5 B1 B2 B6 34.5(2) . . . . ?
B10 B1 B2 B6 -7.2(3) . . . . ?
B3 B1 B2 B6 -107.6(2) . . . . ?
B4 B1 B2 B7 3.0(3) . . . . ?
B5 B1 B2 B7 106.7(2) . . . . ?
B10 B1 B2 B7 65.0(3) . . . . ?
B3 B1 B2 B7 -35.4(2) . . . . ?
B4 B1 B2 B5 -103.7(2) . . . . ?
B10 B1 B2 B5 -41.7(2) . . . . ?
B3 B1 B2 B5 -142.1(2) . . . . ?
B4 B1 B2 B3 38.38(18) . . . . ?
B5 B1 B2 B3 142.1(2) . . . . ?
B10 B1 B2 B3 100.4(2) . . . . ?
B6 B2 B3 B4 67.5(3) . . . . ?
B7 B2 B3 B4 103.7(2) . . . . ?
B5 B2 B3 B4 -3.3(3) . . . . ?
B1 B2 B3 B4 -38.59(18) . . . . ?
B6 B2 B3 B8 5.4(3) . . . . ?
B7 B2 B3 B8 41.59(19) . . . . ?
B5 B2 B3 B8 -65.4(3) . . . . ?
B1 B2 B3 B8 -100.7(2) . . . . ?
B6 B2 B3 B7 -36.2(2) . . . . ?
B5 B2 B3 B7 -107.0(2) . . . . ?
B1 B2 B3 B7 -142.3(2) . . . . ?
B6 B2 B3 B1 106.1(2) . . . . ?
B7 B2 B3 B1 142.3(2) . . . . ?
B5 B2 B3 B1 35.25(19) . . . . ?
B4 B1 B3 B2 -135.4(2) . . . . ?
B5 B1 B3 B2 -33.97(19) . . . . ?
B10 B1 B3 B2 -101.7(2) . . . . ?
B2 B1 B3 B4 135.4(2) . . . . ?
B5 B1 B3 B4 101.4(2) . . . . ?
B10 B1 B3 B4 33.65(18) . . . . ?
B2 B1 B3 B8 101.5(2) . . . . ?
B4 B1 B3 B8 -33.88(18) . . . . ?
B5 B1 B3 B8 67.5(2) . . . . ?
B10 B1 B3 B8 -0.2(3) . . . . ?
B2 B1 B3 B7 33.75(18) . . . . ?
B4 B1 B3 B7 -101.6(2) . . . . ?
B5 B1 B3 B7 -0.2(3) . . . . ?
B10 B1 B3 B7 -68.0(2) . . . . ?
B2 B3 B4 B9 -67.9(3) . . . . ?
B8 B3 B4 B9 35.5(2) . . . . ?
B7 B3 B4 B9 -5.7(3) . . . . ?
B1 B3 B4 B9 -106.5(2) . . . . ?
B2 B3 B4 B8 -103.4(2) . . . . ?
B7 B3 B4 B8 -41.2(2) . . . . ?
B1 B3 B4 B8 -142.0(2) . . . . ?
B2 B3 B4 B10 3.4(3) . . . . ?
B8 B3 B4 B10 106.9(2) . . . . ?
B7 B3 B4 B10 65.7(3) . . . . ?
B1 B3 B4 B10 -35.15(19) . . . . ?
B2 B3 B4 B1 38.59(18) . . . . ?
B8 B3 B4 B1 142.0(2) . . . . ?
B7 B3 B4 B1 100.8(2) . . . . ?
B2 B1 B4 B9 68.9(3) . . . . ?
B5 B1 B4 B9 6.6(3) . . . . ?
B10 B1 B4 B9 -35.1(2) . . . . ?
B3 B1 B4 B9 107.2(2) . . . . ?
B2 B1 B4 B8 -2.9(3) . . . . ?
B5 B1 B4 B8 -65.2(3) . . . . ?
B10 B1 B4 B8 -106.9(2) . . . . ?
B3 B1 B4 B8 35.38(19) . . . . ?
B2 B1 B4 B10 104.0(2) . . . . ?
B5 B1 B4 B10 41.68(19) . . . . ?
B3 B1 B4 B10 142.3(2) . . . . ?
B2 B1 B4 B3 -38.29(18) . . . . ?
B5 B1 B4 B3 -100.6(2) . . . . ?
B10 B1 B4 B3 -142.3(2) . . . . ?
B6 B2 B5 B1 -145.3(2) . . . . ?
B7 B2 B5 B1 -103.0(2) . . . . ?
B3 B2 B5 B1 -35.99(19) . . . . ?
B7 B2 B5 B6 42.25(19) . . . . ?
B3 B2 B5 B6 109.3(2) . . . . ?
B1 B2 B5 B6 145.3(2) . . . . ?
B6 B2 B5 B10 -107.2(2) . . . . ?
B7 B2 B5 B10 -65.0(2) . . . . ?
B3 B2 B5 B10 2.0(3) . . . . ?
B1 B2 B5 B10 38.02(18) . . . . ?
B4 B1 B5 B2 96.1(2) . . . . ?
B10 B1 B5 B2 135.6(2) . . . . ?
B3 B1 B5 B2 33.60(19) . . . . ?
B2 B1 B5 B6 -30.55(19) . . . . ?
B4 B1 B5 B6 65.5(2) . . . . ?
B10 B1 B5 B6 105.1(2) . . . . ?
B3 B1 B5 B6 3.1(3) . . . . ?
B2 B1 B5 B10 -135.6(2) . . . . ?
B4 B1 B5 B10 -39.54(18) . . . . ?
B3 B1 B5 B10 -102.0(2) . . . . ?
C15 N1 B6 B2 42.4(3) . . . . ?
C11 N1 B6 B2 -141.5(2) . . . . ?
C15 N1 B6 B5 -23.3(3) . . . . ?
C11 N1 B6 B5 152.9(2) . . . . ?
C15 N1 B6 B7 107.3(3) . . . . ?
C11 N1 B6 B7 -76.6(3) . . . . ?
B7 B2 B6 N1 111.8(2) . . . . ?
B5 B2 B6 N1 -110.4(2) . . . . ?
B3 B2 B6 N1 146.4(2) . . . . ?
B1 B2 B6 N1 -143.6(2) . . . . ?
B7 B2 B6 B5 -137.8(2) . . . . ?
B3 B2 B6 B5 -103.2(2) . . . . ?
B1 B2 B6 B5 -33.2(2) . . . . ?
B5 B2 B6 B7 137.8(2) . . . . ?
B3 B2 B6 B7 34.6(2) . . . . ?
B1 B2 B6 B7 104.6(2) . . . . ?
B2 B5 B6 N1 100.9(3) . . . . ?
B1 B5 B6 N1 132.4(2) . . . . ?
B10 B5 B6 N1 -164.9(2) . . . . ?
B1 B5 B6 B2 31.55(19) . . . . ?
B10 B5 B6 B2 94.2(2) . . . . ?
B2 B5 B6 B7 -36.07(18) . . . . ?
B1 B5 B6 B7 -4.5(3) . . . . ?
B10 B5 B6 B7 58.1(2) . . . . ?
B6 B2 B7 B3 144.3(2) . . . . ?
B5 B2 B7 B3 102.6(2) . . . . ?
B1 B2 B7 B3 35.9(2) . . . . ?
B6 B2 B7 B8 106.4(2) . . . . ?
B5 B2 B7 B8 64.7(2) . . . . ?
B3 B2 B7 B8 -37.91(18) . . . . ?
B1 B2 B7 B8 -2.0(3) . . . . ?
B5 B2 B7 B6 -41.72(19) . . . . ?
B3 B2 B7 B6 -144.3(2) . . . . ?
B1 B2 B7 B6 -108.4(2) . . . . ?
B4 B3 B7 B2 -96.4(2) . . . . ?
B8 B3 B7 B2 -135.6(2) . . . . ?
B1 B3 B7 B2 -33.65(19) . . . . ?
B2 B3 B7 B8 135.6(2) . . . . ?
B4 B3 B7 B8 39.14(19) . . . . ?
B1 B3 B7 B8 101.9(2) . . . . ?
B2 B3 B7 B6 31.00(19) . . . . ?
B4 B3 B7 B6 -65.5(3) . . . . ?
B8 B3 B7 B6 -104.6(2) . . . . ?
B1 B3 B7 B6 -2.6(3) . . . . ?
N1 B6 B7 B2 -99.8(2) . . . . ?
B5 B6 B7 B2 36.45(18) . . . . ?
N1 B6 B7 B3 -131.9(2) . . . . ?
B2 B6 B7 B3 -32.09(19) . . . . ?
B5 B6 B7 B3 4.4(2) . . . . ?
N1 B6 B7 B8 166.0(2) . . . . ?
B2 B6 B7 B8 -94.1(2) . . . . ?
B5 B6 B7 B8 -57.7(2) . . . . ?
B9 B4 B8 B3 -144.7(2) . . . . ?
B10 B4 B8 B3 -102.7(2) . . . . ?
B1 B4 B8 B3 -36.0(2) . . . . ?
B10 B4 B8 B9 42.1(2) . . . . ?
B3 B4 B8 B9 144.7(2) . . . . ?
B1 B4 B8 B9 108.8(2) . . . . ?
B9 B4 B8 B7 -107.0(2) . . . . ?
B10 B4 B8 B7 -64.9(3) . . . . ?
B3 B4 B8 B7 37.75(18) . . . . ?
B1 B4 B8 B7 1.8(3) . . . . ?
B2 B3 B8 B4 96.5(2) . . . . ?
B7 B3 B8 B4 136.1(2) . . . . ?
B1 B3 B8 B4 33.81(18) . . . . ?
B2 B3 B8 B9 65.7(2) . . . . ?
B4 B3 B8 B9 -30.83(18) . . . . ?
B7 B3 B8 B9 105.2(2) . . . . ?
B1 B3 B8 B9 3.0(2) . . . . ?
B2 B3 B8 B7 -39.53(19) . . . . ?
B4 B3 B8 B7 -136.1(2) . . . . ?
B1 B3 B8 B7 -102.3(2) . . . . ?
B2 B7 B8 B4 0.1(2) . . . . ?
B3 B7 B8 B4 -38.66(19) . . . . ?
B6 B7 B8 B4 60.0(2) . . . . ?
B2 B7 B8 B3 38.76(19) . . . . ?
B6 B7 B8 B3 98.6(2) . . . . ?
B2 B7 B8 B9 -60.3(2) . . . . ?
B3 B7 B8 B9 -99.0(2) . . . . ?
B6 B7 B8 B9 -0.4(3) . . . . ?
C21 N3 B9 B4 -44.4(3) . . . . ?
C17 N3 B9 B4 138.7(2) . . . . ?
C21 N3 B9 B10 20.7(3) . . . . ?
C17 N3 B9 B10 -156.2(2) . . . . ?
C21 N3 B9 B8 -108.7(3) . . . . ?
C17 N3 B9 B8 74.4(3) . . . . ?
B8 B4 B9 N3 -110.1(2) . . . . ?
B10 B4 B9 N3 112.3(2) . . . . ?
B3 B4 B9 N3 -144.1(2) . . . . ?
B1 B4 B9 N3 146.0(2) . . . . ?
B8 B4 B9 B10 137.6(2) . . . . ?
B3 B4 B9 B10 103.6(2) . . . . ?
B1 B4 B9 B10 33.76(19) . . . . ?
B10 B4 B9 B8 -137.6(2) . . . . ?
B3 B4 B9 B8 -34.0(2) . . . . ?
B1 B4 B9 B8 -103.8(2) . . . . ?
B4 B8 B9 N3 99.7(2) . . . . ?
B3 B8 B9 N3 131.7(2) . . . . ?
B7 B8 B9 N3 -165.7(2) . . . . ?
B3 B8 B9 B4 31.96(19) . . . . ?
B7 B8 B9 B4 94.5(2) . . . . ?
B4 B8 B9 B10 -36.38(17) . . . . ?
B3 B8 B9 B10 -4.4(2) . . . . ?
B7 B8 B9 B10 58.1(2) . . . . ?
B9 B4 B10 B1 144.8(2) . . . . ?
B8 B4 B10 B1 102.5(2) . . . . ?
B3 B4 B10 B1 35.76(19) . . . . ?
B8 B4 B10 B9 -42.3(2) . . . . ?
B3 B4 B10 B9 -109.1(2) . . . . ?
B1 B4 B10 B9 -144.8(2) . . . . ?
B9 B4 B10 B5 106.82(19) . . . . ?
B8 B4 B10 B5 64.5(2) . . . . ?
B3 B4 B10 B5 -2.2(3) . . . . ?
B1 B4 B10 B5 -38.01(17) . . . . ?
B2 B1 B10 B4 -95.8(2) . . . . ?
B5 B1 B10 B4 -135.5(2) . . . . ?
B3 B1 B10 B4 -33.49(18) . . . . ?
B2 B1 B10 B9 -64.9(3) . . . . ?
B4 B1 B10 B9 30.87(18) . . . . ?
B5 B1 B10 B9 -104.6(2) . . . . ?
B3 B1 B10 B9 -2.6(3) . . . . ?
B2 B1 B10 B5 39.7(2) . . . . ?
B4 B1 B10 B5 135.5(2) . . . . ?
B3 B1 B10 B5 102.0(2) . . . . ?
N3 B9 B10 B4 -98.9(2) . . . . ?
B8 B9 B10 B4 36.23(17) . . . . ?
N3 B9 B10 B1 -130.9(2) . . . . ?
B4 B9 B10 B1 -31.95(18) . . . . ?
B8 B9 B10 B1 4.3(2) . . . . ?
N3 B9 B10 B5 166.8(2) . . . . ?
B4 B9 B10 B5 -94.3(2) . . . . ?
B8 B9 B10 B5 -58.0(2) . . . . ?
B2 B5 B10 B4 0.1(2) . . . . ?
B1 B5 B10 B4 39.06(18) . . . . ?
B6 B5 B10 B4 -60.4(2) . . . . ?
B2 B5 B10 B1 -38.93(19) . . . . ?
B6 B5 B10 B1 -99.4(2) . . . . ?
B2 B5 B10 B9 60.5(2) . . . . ?
B1 B5 B10 B9 99.4(2) . . . . ?
B6 B5 B10 B9 0.0(3) . . . . ?
